data_2003894
loop_
_publ_author_name
'Husebye, S.'
'Kudis, S.'
'Lindeman, S. V.'
'Strauch, P.'

_publ_section_title
;<i>cis</i>-(Diethyldithiocarbamato)diiodo(phenyl)tellurium(IV),
 PhTe(S~2~CNEt~2~)I~2~, and its Methoxy-Substituted Mixed Br/I Analogue
 <i>cis</i>-Bis(0.4-bromo/0.6-iodo)(diethyldithiocarbamato)(4-methoxyphenyl)tellurium(IV),
 <i>p</i>-MeOC~6~H~4~Te(S~2~CNEt~2~)(Br~0.4~I~0.6~)~2~
;
_journal_issue 9
_journal_name_full 'Acta Crystallographica Section C'
_journal_page_first 1870
_journal_page_last 1875
_journal_paper_doi 10.1107/S0108270195004239
_journal_volume 51
_journal_year 1995
_chemical_formula_sum 'C11 H15 I2 N S2 Te'
_chemical_formula_weight 606.76
_chemical_name_systematic
;
 cis-Diethyldithiocarbamatodiiodophenyltellurium(IV)
;
_space_group_IT_number 2
_symmetry_cell_setting triclinic
_symmetry_space_group_name_Hall '-P 1'
_symmetry_space_group_name_H-M 'P -1'
_audit_creation_method SHELXL
_cell_angle_alpha 97.320(10)
_cell_angle_beta 99.590(10)
_cell_angle_gamma 105.460(10)
_cell_formula_units_Z 6
_cell_length_a 9.1260(10)
_cell_length_b 12.6310(10)
_cell_length_c 24.532(4)
_cell_measurement_reflns_used 24
_cell_measurement_temperature 293(2)
_cell_measurement_theta_max 11
_cell_measurement_theta_min 10
_cell_volume 2643.1(6)
_computing_structure_refinement 'SHELXL93 (Sheldrick, 1993)'
_computing_structure_solution 'SHELXS86 (Sheldrick, 1985)'
_diffrn_ambient_temperature 293(2)
_diffrn_measurement_device 'Enraf-Nonius CAD4'
_diffrn_measurement_method \w/1.3\q
_diffrn_radiation_monochromator graphite
_diffrn_radiation_source 'fine-focus sealed tube'
_diffrn_radiation_type MoK\a
_diffrn_radiation_wavelength .71069
_diffrn_reflns_av_R_equivalents .0000
_diffrn_reflns_av_sigmaI/netI 0.0424
_diffrn_reflns_limit_h_max 12
_diffrn_reflns_limit_h_min 0
_diffrn_reflns_limit_k_max 17
_diffrn_reflns_limit_k_min -017
_diffrn_reflns_limit_l_max 33
_diffrn_reflns_limit_l_min -034
_diffrn_reflns_number 15345
_diffrn_reflns_theta_max 29.96
_diffrn_reflns_theta_min 2.68
_diffrn_standards_decay_% 2.8
_diffrn_standards_interval_time 120
_diffrn_standards_number 3
_exptl_absorpt_coefficient_mu 5.412
_exptl_absorpt_correction_T_max .5604
_exptl_absorpt_correction_T_min .3282
_exptl_absorpt_correction_type 'numerical (Gaussian method)'
_exptl_crystal_colour red
_exptl_crystal_density_diffrn 2.287
_exptl_crystal_description prism
_exptl_crystal_F_000 1668
_exptl_crystal_size_max .52
_exptl_crystal_size_mid .22
_exptl_crystal_size_min .13
_refine_diff_density_max 2.397
_refine_diff_density_min -01.538
_refine_ls_extinction_method none
_refine_ls_goodness_of_fit_all 1.076
_refine_ls_goodness_of_fit_obs 1.221
_refine_ls_hydrogen_treatment 'H atoms riding and rotating model with fixed Uiso'
_refine_ls_matrix_type full
_refine_ls_number_parameters 465
_refine_ls_number_reflns 15321
_refine_ls_number_restraints 0
_refine_ls_restrained_S_all 1.162
_refine_ls_restrained_S_obs 1.221
_refine_ls_R_factor_all 0.0946
_refine_ls_R_factor_obs .0465
_refine_ls_shift/esd_max .039
_refine_ls_shift/esd_mean 0.001
_refine_ls_structure_factor_coef Fsqd
_refine_ls_weighting_scheme
; calc w = 1/[\s^2^(Fo^2^) + (0.0468P)^2^ + 8.0474P] where
P = (Fo^2^ + 2Fc^2^)/3
;
_refine_ls_wR_factor_all .1411
_refine_ls_wR_factor_obs .1138
_reflns_number_observed 9160
_reflns_number_total 15345
_reflns_observed_criterion >2sigma(I)
_cod_data_source_file fg1060.cif
_cod_data_source_block 1
_cod_original_cell_volume 2643.0(6)
_cod_database_code 2003894

loop_
_symmetry_equiv_pos_as_xyz
'x, y, z'
'-x, -y, -z'

loop_
_atom_site_aniso_label
_atom_site_aniso_U_11
_atom_site_aniso_U_22
_atom_site_aniso_U_33
_atom_site_aniso_U_12
_atom_site_aniso_U_13
_atom_site_aniso_U_23
Te1 0.0438(2) 0.0426(2) 0.0525(2) 0.0142(2) 0.0138(2) 0.0120(2)
I1 0.0972(4) 0.0629(3) 0.0495(3) 0.0303(3) 0.0098(3) 0.0120(2)
I2 0.0580(3) 0.0847(4) 0.1183(5) 0.0331(3) 0.0446(3) 0.0532(3)
S1 0.0454(9) 0.0905(14) 0.0690(12) 0.0300(9) 0.0124(8) 0.0182(10)
S2 0.0576(10) 0.0676(12) 0.0734(12) 0.0286(9) -0.0018(9) -0.0090(9)
N1 0.099(6) 0.114(6) 0.075(5) 0.072(5) 0.022(4) 0.000(4)
C1 0.068(4) 0.081(5) 0.059(4) 0.042(4) 0.016(4) 0.016(4)
C2 0.166(13) 0.128(11) 0.127(11) 0.086(11) 0.024(10) -0.043(10)
C3 0.27(3) 0.20(2) 0.155(16) 0.17(2) -0.059(16) -0.076(15)
C6 0.057(4) 0.042(3) 0.052(4) 0.010(3) 0.015(3) 0.017(3)
C7 0.056(4) 0.069(5) 0.078(5) 0.010(4) 0.006(4) 0.036(4)
C8 0.077(6) 0.105(7) 0.096(7) 0.018(5) 0.007(5) 0.062(6)
C9 0.124(8) 0.068(5) 0.081(6) 0.009(5) 0.024(6) 0.046(5)
C10 0.119(8) 0.077(6) 0.066(5) -0.034(5) -0.016(5) 0.034(5)
C11 0.086(6) 0.068(5) 0.059(4) -0.020(4) -0.012(4) 0.031(4)
Te1A 0.0478(2) 0.0436(2) 0.0529(2) 0.0128(2) 0.0103(2) 0.0169(2)
I1A 0.1182(5) 0.0787(4) 0.0493(3) 0.0293(3) 0.0010(3) 0.0168(3)
I2A 0.0533(3) 0.1095(5) 0.1183(5) 0.0310(3) 0.0253(3) 0.0499(4)
S1A 0.0442(8) 0.0529(9) 0.0656(11) 0.0134(7) 0.0050(7) 0.0077(8)
S2A 0.0462(8) 0.0508(9) 0.0663(11) 0.0126(7) -0.0015(8) 0.0020(8)
N1A 0.061(3) 0.048(3) 0.060(3) 0.018(3) 0.015(3) 0.012(3)
C1A 0.048(3) 0.038(3) 0.058(4) 0.010(2) 0.009(3) 0.010(3)
C2A 0.082(5) 0.061(5) 0.060(5) 0.012(4) 0.014(4) -0.003(4)
C3A 0.100(7) 0.060(5) 0.106(8) -0.005(5) 0.030(6) -0.012(5)
C4A 0.075(5) 0.068(5) 0.080(5) 0.040(4) 0.022(4) 0.012(4)
C5A 0.068(5) 0.121(8) 0.098(7) 0.040(5) 0.035(5) 0.038(6)
C6A 0.055(4) 0.043(3) 0.047(3) 0.014(3) 0.002(3) 0.012(3)
C7A 0.054(4) 0.049(4) 0.053(4) 0.009(3) 0.003(3) 0.017(3)
C8A 0.069(5) 0.063(5) 0.069(5) 0.006(4) 0.006(4) 0.033(4)
C9A 0.085(6) 0.045(4) 0.109(7) 0.012(4) -0.006(5) 0.032(4)
C10A 0.116(8) 0.048(4) 0.099(7) 0.036(5) 0.016(6) 0.004(4)
C11A 0.098(6) 0.055(4) 0.082(6) 0.035(4) 0.029(5) 0.018(4)
Te1B 0.0610(3) 0.0429(2) 0.0529(2) 0.0199(2) 0.0115(2) 0.0121(2)
I1B 0.0553(3) 0.0566(3) 0.1152(5) 0.0155(2) 0.0141(3) 0.0256(3)
I2B 0.1247(5) 0.0796(4) 0.0584(3) 0.0447(4) 0.0299(3) 0.0258(3)
S1B 0.0746(12) 0.0690(11) 0.0503(9) 0.0382(10) -0.0036(8) 0.0055(8)
S2B 0.0786(12) 0.0691(11) 0.0487(9) 0.0393(10) -0.0072(9) 0.0002(8)
N1B 0.060(3) 0.057(3) 0.049(3) 0.026(3) 0.003(3) 0.006(2)
C1B 0.057(4) 0.046(3) 0.052(4) 0.018(3) 0.005(3) 0.007(3)
C2B 0.051(4) 0.050(4) 0.069(4) 0.018(3) 0.002(3) 0.013(3)
C3B 0.081(5) 0.050(4) 0.079(5) 0.013(4) 0.012(4) 0.011(4)
C4B 0.089(6) 0.090(6) 0.058(5) 0.049(5) 0.004(4) -0.003(4)
C5B 0.214(16) 0.144(12) 0.087(8) 0.082(12) 0.050(10) 0.050(8)
C6B 0.057(4) 0.043(3) 0.055(4) 0.017(3) 0.011(3) 0.009(3)
C7B 0.080(5) 0.053(4) 0.062(4) 0.021(4) 0.022(4) 0.010(3)
C8B 0.108(7) 0.041(4) 0.070(5) 0.020(4) 0.014(5) 0.003(3)
C9B 0.098(7) 0.050(4) 0.086(6) 0.010(4) 0.013(5) 0.018(4)
C10B 0.098(7) 0.066(6) 0.112(8) 0.004(5) 0.045(6) 0.032(5)
C11B 0.083(6) 0.058(5) 0.088(6) 0.018(4) 0.037(5) 0.014(4)

loop_
_atom_site_label
_atom_site_occupancy
_atom_site_fract_x
_atom_site_fract_y
_atom_site_fract_z
_atom_site_U_iso_or_equiv
_atom_site_thermal_displace_type
_atom_site_calc_flag
_atom_site_refinement_flags
_atom_site_disorder_group
_atom_site_type_symbol
Te1 1 .73354(5) .02302(3) .16876(2) .04526(10) Uani d . . Te
I1 1 .92681(7) .13829(4) .27996(2) .06904(15) Uani d . . I
I2 1 .41210(6) .02446(5) .16935(3) .0782(2) Uani d . . I
S1 1 .9671(2) -.0167(2) .13380(9) .0659(5) Uani d . . S
S2 1 .6416(2) -.0939(2) .06922(9) .0681(5) Uani d . . S
N1 1 .8650(10) -0.1736(7) .0405(3) .089(2) Uani d . . N
C1 1 .8321(9) -0.1015(7) .0779(3) .064(2) Uani d . . C
C2 1 .7529(18) -0.2398(12) -.0098(6) .138(6) Uani d . . C
H2A 1 .7913(18) -0.2588(12) -.0427(6) .080 Uiso d R . H
H2B 1 .6793(18) -0.2004(12) -.0205(6) .080 Uiso d R . H
C3 1 .662(2) -0.3455(15) .0023(7) .211(12) Uani d . . C
H3A 1 .600(5) -0.395(2) -.0317(7) .080 Uiso d R . H
H3B 1 .733(2) -0.380(3) .021(2) .080 Uiso d R . H
H3C 1 .595(5) -0.3307(15) .0268(19) .080 Uiso d R . H
C4 .50 1.050(2) -0.1625(17) .0515(8) .070(5) Uiso d P 1 C
H4A .50 1.065(2) -0.2345(17) .0414(8) .080 Uiso d PR 1 H
H4B .50 1.091(2) -0.1375(17) .0911(8) .080 Uiso d PR 1 H
C5 .50 1.145(3) -.0831(19) .0221(10) .089(6) Uiso d P 1 C
H5A .50 1.243(6) -.098(6) .019(4) .080 Uiso d PR 1 H
H5B .50 1.086(5) -.090(6) -.0154(18) .080 Uiso d PR 1 H
H5C .50 1.167(11) -.008(2) .042(3) .080 Uiso d PR 1 H
C4' .50 .999(2) -0.2039(16) .0450(8) .064(4) Uiso d P 2 C
H4'A .50 .979(2) -0.2823(16) .0313(8) .080 Uiso d PR 2 H
H4'B .50 1.052(2) -0.1879(16) .0837(8) .080 Uiso d PR 2 H
C5' .50 1.099(3) -0.1390(18) .0122(9) .080(5) Uiso d P 2 C
H5'A .50 1.185(7) -0.169(6) .008(4) .080 Uiso d PR 2 H
H5'B .50 1.040(4) -0.142(8) -.0246(19) .080 Uiso d PR 2 H
H5'C .50 1.141(11) -.062(3) .031(3) .080 Uiso d PR 2 H
C6 1 .7774(8) .1749(5) .1362(3) .0497(14) Uani d . . C
C7 1 .6663(9) .1911(7) .0952(4) .068(2) Uani d . . C
H7A 1 .5669(9) .1355(7) .0827(4) .080 Uiso d R . H
C8 1 .6989(11) .2880(9) .0729(4) .091(3) Uani d . . C
H8A 1 .6220(11) .2996(9) .0443(4) .080 Uiso d R . H
C9 1 .8372(13) .3663(8) .0909(4) .092(3) Uani d . . C
H9A 1 .8569(13) .4350(8) .0767(4) .080 Uiso d R . H
C10 1 .9521(13) .3489(8) .1309(4) .102(4) Uani d . . C
H10C 1 1.0538(13) .4020(8) .1416(4) .080 Uiso d R . H
C11 1 .9207(10) .2528(7) .1531(3) .081(3) Uani d . . C
H11C 1 .9975(10) .2406(7) .1814(3) .080 Uiso d R . H
Te1A 1 .42807(5) -0.30588(3) .17498(2) .04752(10) Uani d . . Te
I1A 1 .21936(9) -0.41632(5) .06601(2) .0835(2) Uani d . . I
I2A 1 .75325(7) -0.30277(6) .17620(3) .0887(2) Uani d . . I
S1A 1 .1961(2) -0.26413(15) .20876(8) .0555(4) Uani d . . S
S2A 1 .5170(2) -0.19752(15) .27613(8) .0572(4) Uani d . . S
N1A 1 .2990(7) -0.1071(5) .3013(3) .0551(13) Uani d . . N
C1A 1 .3334(7) -0.1804(5) .2664(3) .0486(14) Uani d . . C
C2A 1 .4103(10) -.0396(7) .3519(3) .071(2) Uani d . . C
H2AA 1 .4829(10) -.0789(7) .3640(3) .080 Uiso d R . H
H2AB 1 .3562(10) -.0285(7) .3815(3) .080 Uiso d R . H
C3A 1 .4966(12) .0716(7) .3419(5) .095(3) Uani d . . C
H3AA 1 .557(5) .1186(16) .3767(5) .080 Uiso d R . H
H3AB 1 .565(5) .0611(8) .3170(18) .080 Uiso d R . H
H3AC 1 .4238(13) .1065(19) .325(2) .080 Uiso d R . H
C4A 1 .1450(10) -.0872(7) .2912(4) .070(2) Uani d . . C
H4AA 1 .0999(10) -0.1077(7) .2517(4) .080 Uiso d R . H
H4AB 1 .1574(10) -.0091(7) .3024(4) .080 Uiso d R . H
C5A 1 .0377(11) -0.1521(9) .3224(5) .090(3) Uani d . . C
H5AA 1 -.056(3) -0.130(3) .3191(18) .080 Uiso d R . H
H5AB 1 .013(5) -0.2302(10) .3072(14) .080 Uiso d R . H
H5AC 1 .088(3) -0.139(3) .3614(6) .080 Uiso d R . H
C6A 1 .3861(8) -0.4658(5) .2005(3) .0492(14) Uani d . . C
C7A 1 .3143(8) -0.4849(6) .2450(3) .054(2) Uani d . . C
H7AA 1 .2862(8) -0.4263(6) .2658(3) .080 Uiso d R . H
C8A 1 .2844(9) -0.5911(7) .2587(4) .069(2) Uani d . . C
H8AA 1 .2291(9) -0.6076(7) .2881(4) .080 Uiso d R . H
C9A 1 .3306(11) -0.6711(7) .2312(5) .083(3) Uani d . . C
H9AA 1 .3121(11) -0.7429(7) .2422(5) .080 Uiso d R . H
C10A 1 .4033(13) -0.6510(7) .1876(5) .087(3) Uani d . . C
H10A 1 .4358(13) -0.7089(7) .1684(5) .080 Uiso d R . H
C11A 1 .4314(11) -0.5472(6) .1709(4) .074(2) Uani d . . C
H11A 1 .4811(11) -0.5326(6) .1400(4) .080 Uiso d R . H
Te1B 1 .57840(5) .64404(3) .45639(2) .05111(11) Uani d . . Te
I1B 1 .28098(6) .68444(4) .40896(3) .0754(2) Uani d . . I
I2B 1 .64634(9) .67357(5) .58167(2) .0821(2) Uani d . . I
S1B 1 .6218(2) .5893(2) .35799(8) .0638(5) Uani d . . S
S2B 1 .8263(3) .5849(2) .46319(8) .0654(5) Uani d . . S
N1B 1 .8203(7) .4686(5) .3648(2) .0548(13) Uani d . . N
C1B 1 .7658(8) .5394(5) .3910(3) .0521(15) Uani d . . C
C2B 1 .9376(8) .4215(6) .3932(3) .057(2) Uani d . . C
H2BA 1 1.0054(8) .4759(6) .4244(3) .080 Uiso d R . H
H2BB 1 .9992(8) .4036(6) .3673(3) .080 Uiso d R . H
C3B 1 .8609(10) .3174(6) .4138(4) .072(2) Uani d . . C
H3BA 1 .9381(10) .288(2) .4323(19) .080 Uiso d R . H
H3BB 1 .800(5) .3356(11) .4398(17) .080 Uiso d R . H
H3BC 1 .795(5) .2627(16) .3824(5) .080 Uiso d R . H
C4B 1 .7658(11) .4249(8) .3044(3) .077(2) Uani d . . C
H4BA 1 .6645(11) .4334(8) .2925(3) .080 Uiso d R . H
H4BB 1 .7565(11) .3466(8) .2976(3) .080 Uiso d R . H
C5B 1 .8673(19) .4805(12) .2704(5) .137(5) Uani d . . C
H5BA 1 .822(3) .456(3) .2311(5) .080 Uiso d R . H
H5BB 1 .885(5) .5597(12) .2797(16) .080 Uiso d R . H
H5BC 1 .965(3) .464(4) .2787(16) .080 Uiso d R . H
C6B 1 .6907(8) .8186(5) .4622(3) .0514(15) Uani d . . C
C7B 1 .6465(10) .8945(6) .4969(3) .064(2) Uani d . . C
H7BA 1 .5717(10) .8676(6) .5190(3) .080 Uiso d R . H
C8B 1 .7100(12) 1.0074(6) .4998(4) .075(2) Uani d . . C
H8BA 1 .6795(12) 1.0597(6) .5241(4) .080 Uiso d R . H
C9B 1 .8148(12) 1.0450(7) .4683(4) .080(2) Uani d . . C
H9BA 1 .8608(12) 1.1238(7) .4712(4) .080 Uiso d R . H
C10B 1 .8574(12) .9698(8) .4334(5) .092(3) Uani d . . C
H10B 1 .9292(12) .9967(8) .4102(5) .080 Uiso d R . H
C11B 1 .7949(10) .8555(7) .4301(4) .075(2) Uani d . . C
H11B 1 .8238(10) .8030(7) .4055(4) .080 Uiso d R . H

loop_
_atom_type_symbol
_atom_type_description
_atom_type_scat_source
_atom_type_scat_dispersion_real
_atom_type_scat_dispersion_imag
C C 'International Tables Vol C Tables 4.2.6.8 and 6.1.1.4' .0033 .0016
H H 'International Tables Vol C Tables 4.2.6.8 and 6.1.1.4' .0000 .0000
N N 'International Tables Vol C Tables 4.2.6.8 and 6.1.1.4' .0061 .0033
S S 'International Tables Vol C Tables 4.2.6.8 and 6.1.1.4' .1246 .1234
I I 'International Tables Vol C Tables 4.2.6.8 and 6.1.1.4' -0.4742 1.8119
Te Te 'International Tables Vol C Tables 4.2.6.8 and 6.1.1.4' -0.5308 1.6751

loop_
_geom_angle_atom_site_label_1
_geom_angle_atom_site_label_2
_geom_angle_atom_site_label_3
_geom_angle_site_symmetry_3
_geom_angle
_geom_angle_publ_flag
C6 Te1 S2 . 91.4(2) yes
C6 Te1 S1 . 89.6(2) yes
S2 Te1 S1 . 70.48(7) yes
C6 Te1 I2 . 90.4(2) yes
S2 Te1 I2 . 89.50(6) yes
S1 Te1 I2 . 159.97(5) yes
C6 Te1 I1 . 91.8(2) yes
S2 Te1 I1 . 162.31(5) yes
S1 Te1 I1 . 92.16(6) yes
I2 Te1 I1 . 107.86(4) yes
C6 Te1 I2A . 154.3(2) yes
S2 Te1 I2A . 71.10(6) ?
S1 Te1 I2A . 67.19(6) ?
I2 Te1 I2A . 107.57(3) ?
I1 Te1 I2A . 99.55(3) ?
Te1 I2 Te1A . 72.75(3) yes
C1 S1 Te1 . 85.3(3) yes
C1 S2 Te1 . 84.5(3) yes
C1 N1 C4' . 126.7(11) no
C1 N1 C2 . 123.3(8) no
C4' N1 C2 . 109.8(10) no
C1 N1 C4 . 112.2(10) no
C2 N1 C4 . 123.7(10) no
N1 C1 S1 . 123.2(6) no
N1 C1 S2 . 118.4(7) no
S1 C1 S2 . 118.3(4) no
N1 C2 C3 . 110.7(14) no
C5 C4 N1 . 116.2(16) no
N1 C4' C5' . 108.5(15) no
C11 C6 C7 . 119.9(6) no
C11 C6 Te1 . 119.8(5) no
C7 C6 Te1 . 120.2(5) no
C6 C7 C8 . 119.5(7) no
C9 C8 C7 . 120.6(8) no
C8 C9 C10 . 120.2(8) no
C11 C10 C9 . 119.5(8) no
C6 C11 C10 . 120.3(8) no
C6A Te1A S1A . 93.9(2) yes
C6A Te1A S2A . 93.6(2) yes
S1A Te1A S2A . 70.62(6) yes
C6A Te1A I1A . 88.6(2) yes
S1A Te1A I1A . 88.40(5) yes
S2A Te1A I1A . 159.01(5) yes
C6A Te1A I2A . 89.1(2) yes
S1A Te1A I2A . 159.04(5) yes
S2A Te1A I2A . 88.50(6) yes
I1A Te1A I2A . 112.43(4) yes
C6A Te1A I2 . 158.8(2) yes
S1A Te1A I2 . 66.49(5) ?
S2A Te1A I2 . 72.92(5) ?
I1A Te1A I2 . 98.41(4) ?
I2A Te1A I2 . 106.35(3) ?
Te1A I2A Te1 . 73.31(3) yes
C1A S1A Te1A . 85.0(2) yes
C1A S2A Te1A . 84.9(2) yes
C1A N1A C2A . 122.4(6) no
C1A N1A C4A . 121.5(6) no
C2A N1A C4A . 116.0(6) no
N1A C1A S2A . 121.4(5) no
N1A C1A S1A . 121.4(5) no
S2A C1A S1A . 117.2(4) no
N1A C2A C3A . 112.0(8) no
N1A C4A C5A . 112.1(7) no
C11A C6A C7A . 121.9(7) no
C11A C6A Te1A . 118.0(6) no
C7A C6A Te1A . 120.1(5) no
C6A C7A C8A . 118.0(7) no
C9A C8A C7A . 121.1(8) no
C8A C9A C10A . 120.5(8) no
C9A C10A C11A . 120.8(8) no
C6A C11A C10A . 117.7(8) no
C6B Te1B S1B . 94.4(2) yes
C6B Te1B S2B . 95.7(2) yes
S1B Te1B S2B . 70.33(7) yes
C6B Te1B I1B . 88.1(2) yes
S1B Te1B I1B . 91.02(5) yes
S2B Te1B I1B . 161.16(5) yes
C6B Te1B I2B . 89.8(2) yes
S1B Te1B I2B . 155.41(5) yes
S2B Te1B I2B . 85.15(5) yes
I1B Te1B I2B . 113.36(4) yes
C6B Te1B I2B 2_666 170.2(2) yes
S1B Te1B I2B 2_666 77.33(6) ?
S2B Te1B I2B 2_666 86.45(6) ?
I1B Te1B I2B 2_666 86.89(4) ?
I2B Te1B I2B 2_666 99.94(4) ?
Te1B I2B Te1B 2_666 80.06(4) yes
C1B S1B Te1B . 85.6(2) yes
C1B S2B Te1B . 85.4(2) yes
C1B N1B C4B . 122.3(6) no
C1B N1B C2B . 123.1(6) no
C4B N1B C2B . 114.6(6) no
N1B C1B S1B . 122.8(5) no
N1B C1B S2B . 121.2(5) no
S1B C1B S2B . 115.9(4) no
N1B C2B C3B . 110.9(6) no
C5B C4B N1B . 113.6(9) no
C11B C6B C7B . 120.0(7) no
C11B C6B Te1B . 121.6(5) no
C7B C6B Te1B . 118.3(5) no
C8B C7B C6B . 120.2(8) no
C9B C8B C7B . 120.3(8) no
C8B C9B C10B . 119.6(8) no
C9B C10B C11B . 120.8(9) no
C6B C11B C10B . 119.1(8) no

loop_
_geom_bond_atom_site_label_1
_geom_bond_atom_site_label_2
_geom_bond_site_symmetry_2
_geom_bond_distance
_geom_bond_publ_flag
Te1 C6 . 2.137(6) yes
Te1 S2 . 2.566(2) yes
Te1 S1 . 2.569(2) yes
Te1 I2 . 2.9408(9) yes
Te1 I1 . 2.9477(14) yes
Te1 I2A . 4.1922(13) yes
I2 Te1A . 4.2326(12) yes
S1 C1 . 1.704(8) yes
S2 C1 . 1.746(8) yes
N1 C1 . 1.336(10) no
N1 C4' . 1.37(2) no
N1 C2 . 1.458(15) no
N1 C4 . 1.63(2) no
C2 C3 . 1.47(2) no
C4 C5 . 1.49(3) no
C4' C5' . 1.47(3) no
C6 C11 . 1.371(10) no
C6 C7 . 1.381(10) no
C7 C8 . 1.386(11) no
C8 C9 . 1.343(13) no
C9 C10 . 1.395(14) no
C10 C11 . 1.374(11) no
Te1A C6A . 2.146(6) yes
Te1A S1A . 2.553(2) yes
Te1A S2A . 2.561(2) yes
Te1A I1A . 2.9422(15) yes
Te1A I2A . 2.9524(9) yes
S1A C1A . 1.735(7) yes
S2A C1A . 1.728(7) yes
N1A C1A . 1.317(8) no
N1A C2A . 1.466(10) no
N1A C4A . 1.479(9) no
C2A C3A . 1.488(12) no
C4A C5A . 1.483(12) no
C6A C11A . 1.376(10) no
C6A C7A . 1.378(10) no
C7A C8A . 1.393(10) no
C8A C9A . 1.341(13) no
C9A C10A . 1.365(14) no
C10A C11A . 1.395(12) no
Te1B C6B . 2.144(7) yes
Te1B S1B . 2.550(2) yes
Te1B S2B . 2.552(2) yes
Te1B I1B . 2.9697(11) yes
Te1B I2B . 2.9864(10) yes
Te1B I2B 2_666 3.898(2) yes
I2B Te1B 2_666 3.898(2) ?
S1B C1B . 1.731(7) yes
S2B C1B . 1.736(7) yes
N1B C1B . 1.288(8) no
N1B C4B . 1.466(9) no
N1B C2B . 1.477(8) no
C2B C3B . 1.507(10) no
C4B C5B . 1.452(15) no
C6B C11B . 1.360(10) no
C6B C7B . 1.385(10) no
C7B C8B . 1.377(11) no
C8B C9B . 1.353(13) no
C9B C10B . 1.375(13) no
C10B C11B . 1.390(12) no

loop_
_geom_torsion_atom_site_label_1
_geom_torsion_atom_site_label_2
_geom_torsion_atom_site_label_3
_geom_torsion_atom_site_label_4
_geom_torsion_site_symmetry_1
_geom_torsion_site_symmetry_4
_geom_torsion
_geom_torsion_publ_flag
C6 Te1 I2 Te1A . . 160.8(2) ?
S2 Te1 I2 Te1A . . 69.32(6) ?
S1 Te1 I2 Te1A . . 70.8(2) ?
I1 Te1 I2 Te1A . . -107.19(3) ?
I2A Te1 I2 Te1A . . -0.64(2) yes
C6 Te1 S1 C1 . . -98.8(3) ?
S2 Te1 S1 C1 . . -7.1(3) yes
I2 Te1 S1 C1 . . -8.7(4) ?
I1 Te1 S1 C1 . . 169.4(3) ?
I2A Te1 S1 C1 . . 69.9(3) ?
C6 Te1 S2 C1 . . 96.0(3) ?
S1 Te1 S2 C1 . . 7.0(3) yes
I2 Te1 S2 C1 . . -173.6(3) ?
I1 Te1 S2 C1 . . -4.5(4) ?
I2A Te1 S2 C1 . . -64.8(3) ?
C4' N1 C1 S1 . . 10.9(17) no
C2 N1 C1 S1 . . -175.0(10) ?
C4 N1 C1 S1 . . -5.1(13) no
C4' N1 C1 S2 . . -169.0(12) ?
C2 N1 C1 S2 . . 5.1(15) no
C4 N1 C1 S2 . . 175.0(9) ?
Te1 S1 C1 N1 . . -168.7(8) ?
Te1 S1 C1 S2 . . 11.3(5) yes
Te1 S2 C1 N1 . . 168.6(7) ?
Te1 S2 C1 S1 . . -11.3(5) yes
C1 N1 C2 C3 . . -88.3(14) no
C4' N1 C2 C3 . . 86.6(15) ?
C4 N1 C2 C3 . . 103.0(15) ?
C1 N1 C4 C5 . . -90.3(18) no
C4' N1 C4 C5 . . 130.(4) ?
C2 N1 C4 C5 . . 80.(2) ?
C1 N1 C4' C5' . . -98.9(17) no
C2 N1 C4' C5' . . 86.4(17) ?
C4 N1 C4' C5' . . -51.(3) ?
S2 Te1 C6 C11 . . -126.3(7) yes
S1 Te1 C6 C11 . . -55.8(7) yes
I2 Te1 C6 C11 . . 144.2(7) yes
I1 Te1 C6 C11 . . 36.3(7) yes
I2A Te1 C6 C11 . . -80.4(8) ?
S2 Te1 C6 C7 . . 48.7(6) yes
S1 Te1 C6 C7 . . 119.2(6) yes
I2 Te1 C6 C7 . . -40.8(6) yes
I1 Te1 C6 C7 . . -148.7(6) yes
I2A Te1 C6 C7 . . 94.6(7) ?
C11 C6 C7 C8 . . -2.3(13) ?
Te1 C6 C7 C8 . . -177.3(7) ?
C6 C7 C8 C9 . . -0.2(16) ?
C7 C8 C9 C10 . . 2.5(18) ?
C8 C9 C10 C11 . . -2.4(18) ?
C7 C6 C11 C10 . . 2.5(14) ?
Te1 C6 C11 C10 . . 177.5(8) ?
C9 C10 C11 C6 . . -0.2(17) ?
Te1 I2 Te1A C6A . . 136.2(5) ?
Te1 I2 Te1A S1A . . 159.91(5) ?
Te1 I2 Te1A S2A . . 84.09(6) ?
Te1 I2 Te1A I1A . . -115.54(4) ?
Te1 I2 Te1A I2A . . 0.90(2) yes
C6A Te1A I2A Te1 . . -165.9(2) ?
S1A Te1A I2A Te1 . . -67.29(13) ?
S2A Te1A I2A Te1 . . -72.34(5) ?
I1A Te1A I2A Te1 . . 105.99(4) ?
I2 Te1A I2A Te1 . . -0.63(2) yes
C6 Te1 I2A Te1A . . -131.7(4) ?
S2 Te1 I2A Te1A . . -82.30(6) ?
S1 Te1 I2A Te1A . . -158.46(6) ?
I2 Te1 I2A Te1A . . 0.92(2) yes
I1 Te1 I2A Te1A . . 113.22(4) ?
C6A Te1A S1A C1A . . 101.4(3) ?
S2A Te1A S1A C1A . . 9.0(2) yes
I1A Te1A S1A C1A . . -170.2(2) ?
I2A Te1A S1A C1A . . 3.6(3) ?
I2 Te1A S1A C1A . . -70.3(2) ?
C6A Te1A S2A C1A . . -101.9(3) ?
S1A Te1A S2A C1A . . -9.0(2) yes
I1A Te1A S2A C1A . . -6.6(3) ?
I2A Te1A S2A C1A . . 169.1(2) ?
I2 Te1A S2A C1A . . 61.5(2) ?
C2A N1A C1A S2A . . -3.2(10) no
C4A N1A C1A S2A . . 176.1(5) ?
C2A N1A C1A S1A . . 176.7(6) ?
C4A N1A C1A S1A . . -4.0(9) no
Te1A S2A C1A N1A . . -165.9(6) ?
Te1A S2A C1A S1A . . 14.2(3) yes
Te1A S1A C1A N1A . . 165.9(6) ?
Te1A S1A C1A S2A . . -14.2(3) yes
C1A N1A C2A C3A . . 94.6(9) no
C4A N1A C2A C3A . . -84.7(9) ?
C1A N1A C4A C5A . . 96.4(9) no
C2A N1A C4A C5A . . -84.3(9) ?
S1A Te1A C6A C11A . . 150.9(6) yes
S2A Te1A C6A C11A . . -138.4(6) yes
I1A Te1A C6A C11A . . 62.5(6) yes
I2A Te1A C6A C11A . . -49.9(6) yes
I2 Te1A C6A C11A . . 172.5(5) ?
S1A Te1A C6A C7A . . -28.5(5) yes
S2A Te1A C6A C7A . . 42.3(5) yes
I1A Te1A C6A C7A . . -116.8(5) yes
I2A Te1A C6A C7A . . 130.7(5) yes
I2 Te1A C6A C7A . . -6.8(9) ?
C11A C6A C7A C8A . . -1.6(11) ?
Te1A C6A C7A C8A . . 177.7(5) ?
C6A C7A C8A C9A . . 3.1(11) ?
C7A C8A C9A C10A . . -2.4(14) ?
C8A C9A C10A C11A . . 0.2(15) ?
C7A C6A C11A C10A . . -0.5(12) ?
Te1A C6A C11A C10A . . -179.8(7) ?
C9A C10A C11A C6A . . 1.2(14) ?
C6B Te1B I2B Te1B . 2_666 178.7(2) ?
S1B Te1B I2B Te1B . 2_666 -81.25(13) ?
S2B Te1B I2B Te1B . 2_666 -85.52(6) ?
I1B Te1B I2B Te1B . 2_666 90.89(3) ?
I2B Te1B I2B Te1B 2_666 2_666 0.0 ?
C6B Te1B S1B C1B . . 104.7(3) ?
S2B Te1B S1B C1B . . 10.1(2) yes
I1B Te1B S1B C1B . . -167.2(2) ?
I2B Te1B S1B C1B . . 5.6(3) ?
I2B Te1B S1B C1B 2_666 . -80.6(2) ?
C6B Te1B S2B C1B . . -102.7(3) ?
S1B Te1B S2B C1B . . -10.1(2) yes
I1B Te1B S2B C1B . . -1.8(3) ?
I2B Te1B S2B C1B . . 168.0(2) ?
I2B Te1B S2B C1B 2_666 . 67.7(2) ?
C4B N1B C1B S1B . . 0.6(11) yes
C2B N1B C1B S1B . . -176.9(5) ?
C4B N1B C1B S2B . . 177.1(6) ?
C2B N1B C1B S2B . . -0.5(10) yes
Te1B S1B C1B N1B . . 160.9(6) ?
Te1B S1B C1B S2B . . -15.7(4) yes
Te1B S2B C1B N1B . . -161.0(6) ?
Te1B S2B C1B S1B . . 15.7(4) yes
C1B N1B C2B C3B . . 88.7(9) no
C4B N1B C2B C3B . . -89.0(9) ?
C1B N1B C4B C5B . . 99.1(10) no
C2B N1B C4B C5B . . -83.2(10) ?
S1B Te1B C6B C11B . . -22.1(7) yes
S2B Te1B C6B C11B . . 48.6(7) yes
I1B Te1B C6B C11B . . -112.9(7) yes
I2B Te1B C6B C11B . . 133.7(7) yes
I2B Te1B C6B C11B 2_666 . -53.8(15) ?
S1B Te1B C6B C7B . . 153.4(6) yes
S2B Te1B C6B C7B . . -136.0(6) yes
I1B Te1B C6B C7B . . 62.5(6) yes
I2B Te1B C6B C7B . . -50.9(6) yes
I2B Te1B C6B C7B 2_666 . 121.7(10) ?
C11B C6B C7B C8B . . -1.2(12) ?
Te1B C6B C7B C8B . . -176.7(6) ?
C6B C7B C8B C9B . . 0.6(14) ?
C7B C8B C9B C10B . . 0.2(15) ?
C8B C9B C10B C11B . . -0.4(17) ?
C7B C6B C11B C10B . . 1.0(13) ?
Te1B C6B C11B C10B . . 176.4(7) ?
C9B C10B C11B C6B . . -0.2(16) ?
